data_1538454
loop_
_publ_author_name
'Pakhomov, V.I.'
'Kaidalova, T.A.'

_publ_section_title
;
 Crystal structure of ammonium tetrafluorooxyniobate
;
_journal_name_full Kristallografiya
_journal_page_first 733
_journal_page_last 736
_journal_volume 19
_journal_year 1974
_chemical_formula_sum 'F4 H4 N Nb O'
_chemical_name_systematic 'N H4 Nb O F4'
_space_group_IT_number 129
_symmetry_space_group_name_Hall '-P 4a 2a'
_symmetry_space_group_name_H-M 'P 4/n m m :2'
_cell_angle_alpha 90
_cell_angle_beta 90
_cell_angle_gamma 90
_cell_formula_units_Z 2
_cell_length_a 8.04
_cell_length_b 8.04
_cell_length_c 3.95
_cell_volume 255.334
_citation_journal_id_ASTM KRISAJ
_cod_data_source_file Pakhomov_KRISAJ_1974_401.cif
_cod_data_source_block H4F4N1Nb1O1
_cod_original_cell_volume 255.3343
_cod_original_formula_sum 'H4 F4 N1 Nb1 O1'
_cod_database_code 1538454

loop_
_symmetry_equiv_pos_as_xyz
x,y,z
-y+1/2,x,z
-x+1/2,-y+1/2,z
y,-x+1/2,z
x+1/2,-y,-z
y+1/2,x+1/2,-z
-x,y+1/2,-z
-y,-x,-z
-x,-y,-z
y-1/2,-x,-z
x-1/2,y-1/2,-z
-y,x-1/2,-z
-x-1/2,y,z
-y-1/2,-x-1/2,z
x,-y-1/2,z
y,x,z

loop_
_atom_site_label
_atom_site_type_symbol
_atom_site_fract_x
_atom_site_fract_y
_atom_site_fract_z
_atom_site_occupancy
_atom_site_U_iso_or_equiv
O1 O-2 0.25 0.25 0.499 1 0.0
Nb1 Nb+5 0.25 0.25 0.04 1 0.0
N1 N-3 0.75 0.25 0.5 1 0.0
F1 F-1 0.25 0.017 0.982 1 0.0
